data_7124118
loop_
_publ_author_name
'Burnett, David L.'
'Oozeerally, Ryan'
'Pertiwi, Ralentri'
'Chamberlain, Thomas W.'
'Cherkasov, Nikolay'
'Clarkson, Guy J.'
'Krisnandi, Yuni K.'
'Degirmenci, Volkan'
'Walton, Richard I.'

_publ_section_title
;
 A hydrothermally stable ytterbium metal--organic framework as a
 bifunctional solid-acid catalyst for glucose conversion
;
_journal_name_full 'Chemical Communications'
_journal_paper_doi 10.1039/C9CC05364F
_journal_year 2019
_chemical_formula_moiety 'C24 H12 O12 Yb2'
_chemical_formula_sum 'C24 H12 O12 Yb2'
_chemical_formula_weight 838.42
_space_group_crystal_system monoclinic
_space_group_IT_number 14
_space_group_name_Hall '-P 2yn'
_space_group_name_H-M_alt 'P 1 21/n 1'
_symmetry_space_group_name_Hall '-P 2yn'
_symmetry_space_group_name_H-M 'P 1 21/n 1'
_atom_sites_solution_hydrogens geom
_atom_sites_solution_primary dual
_audit_creation_date 2017-04-19
_audit_creation_method
;
Olex2 1.2
(compiled 2017.03.02 svn.r3394 for OlexSys, GUI svn.r5324)
;
_audit_update_record
;
2019-01-21 deposited with the CCDC.    2019-08-12 downloaded from the CCDC.
;
_cell_angle_alpha 90
_cell_angle_beta 115.096(4)
_cell_angle_gamma 90
_cell_formula_units_Z 4
_cell_length_a 21.5182(7)
_cell_length_b 5.23670(10)
_cell_length_c 22.1791(7)
_cell_measurement_reflns_used 22930
_cell_measurement_temperature 150(2)
_cell_measurement_theta_max 29.7240
_cell_measurement_theta_min 2.8310
_cell_volume 2263.31(13)
_computing_cell_refinement 'CrysAlisPro 1.171.38.43d (Rigaku OD, 2015)'
_computing_data_collection 'CrysAlisPro 1.171.38.43d (Rigaku OD, 2015)'
_computing_data_reduction 'CrysAlisPro 1.171.38.43d (Rigaku OD, 2015)'
_computing_molecular_graphics 'Olex2 (Dolomanov et al., 2009)'
_computing_publication_material 'Olex2 (Dolomanov et al., 2009)'
_computing_structure_refinement 'ShelXL (Sheldrick, 2015)'
_computing_structure_solution 'ShelXT (Sheldrick, 2015)'
_diffrn_ambient_environment N~2~
_diffrn_ambient_temperature 150(2)
_diffrn_detector 'CCD plate'
_diffrn_detector_area_resol_mean 10.2833
_diffrn_detector_type Ruby
_diffrn_measured_fraction_theta_full 0.999
_diffrn_measured_fraction_theta_max 0.970
_diffrn_measurement_details
;
List of Runs (angles in degrees, time in seconds):

  # Type    Start    End  Width  t~exp~   \w     \q     \k     \f   Frames
#--------------------------------------------------------------------------
  1  \w    -13.00  86.00   1.00   42.50    --   11.26  38.00  60.00   99
  2  \w    -77.00  99.00   1.00   42.50    --   11.26   0.00   0.00  176
  3  \w    -37.00  62.00   1.00   42.50    --  -12.04  38.00 -90.00   99
  4  \w    -13.00  86.00   1.00   42.50    --   11.26  38.00-180.00   99
  5  \w    -99.00 -53.00   1.00   42.50    --  -12.04 178.00 -90.00   46
  6  \w    -25.00  29.00   1.00   42.50    --  -12.04 -99.00-120.00   54
  7  \w    -86.00 -37.00   1.00   42.50    --  -12.04 153.00  -3.00   49
  8  \w    -99.00 -53.00   1.00   42.50    --  -12.04 178.00-150.00   46
  9  \w    -99.00 -53.00   1.00   42.50    --  -12.04 178.00  60.00   46
 10  \w    -25.00 -19.00   1.00   42.50    --   11.26 -99.00-180.00    6
;
_diffrn_measurement_device 'four-circle diffractometer'
_diffrn_measurement_device_type 'Xcalibur, Ruby, Gemini'
_diffrn_measurement_method '\w scans'
_diffrn_orient_matrix_type 'CrysAlisPro convention (1999,Acta A55,543-557)'
_diffrn_orient_matrix_UB_11 0.0325733000
_diffrn_orient_matrix_UB_12 -0.0339922000
_diffrn_orient_matrix_UB_13 0.0251917000
_diffrn_orient_matrix_UB_21 -0.0153079000
_diffrn_orient_matrix_UB_22 -0.1016251000
_diffrn_orient_matrix_UB_23 0.0100357000
_diffrn_orient_matrix_UB_31 0.0054065000
_diffrn_orient_matrix_UB_32 -0.0829054000
_diffrn_orient_matrix_UB_33 -0.0226072000
_diffrn_radiation_monochromator graphite
_diffrn_radiation_probe x-ray
_diffrn_radiation_type MoK\a
_diffrn_radiation_wavelength 0.71073
_diffrn_reflns_av_unetI/netI 0.0292
_diffrn_reflns_Laue_measured_fraction_full 0.999
_diffrn_reflns_Laue_measured_fraction_max 0.970
_diffrn_reflns_limit_h_max 29
_diffrn_reflns_limit_h_min -30
_diffrn_reflns_limit_k_max 7
_diffrn_reflns_limit_k_min -7
_diffrn_reflns_limit_l_max 30
_diffrn_reflns_limit_l_min -30
_diffrn_reflns_number 18097
_diffrn_reflns_point_group_measured_fraction_full 0.999
_diffrn_reflns_point_group_measured_fraction_max 0.970
_diffrn_reflns_theta_full 25.242
_diffrn_reflns_theta_max 29.928
_diffrn_reflns_theta_min 2.766
_diffrn_source 'fine-focus sealed X-ray tube'
_diffrn_source_type 'Enhance (Mo) X-ray Source'
_exptl_absorpt_coefficient_mu 8.284
_exptl_absorpt_correction_T_max 1.00000
_exptl_absorpt_correction_T_min 0.62466
_exptl_absorpt_correction_type multi-scan
_exptl_absorpt_process_details
;
CrysAlisPro 1.171.38.43d (Rigaku Oxford Diffraction, 2015)
Empirical absorption correction using spherical harmonics,
 implemented in SCALE3 ABSPACK scaling algorithm.
;
_exptl_crystal_colour colourless
_exptl_crystal_colour_primary colourless
_exptl_crystal_density_diffrn 2.461
_exptl_crystal_description block
_exptl_crystal_F_000 1568
_exptl_crystal_size_max 0.2
_exptl_crystal_size_mid 0.1
_exptl_crystal_size_min 0.08
_refine_diff_density_max 2.628
_refine_diff_density_min -1.992
_refine_diff_density_rms 0.258
_refine_ls_extinction_method none
_refine_ls_goodness_of_fit_ref 1.048
_refine_ls_hydrogen_treatment constr
_refine_ls_matrix_type full
_refine_ls_number_parameters 344
_refine_ls_number_reflns 18097
_refine_ls_number_restraints 0
_refine_ls_restrained_S_all 1.048
_refine_ls_R_factor_all 0.0475
_refine_ls_R_factor_gt 0.0421
_refine_ls_shift/su_max 0.001
_refine_ls_shift/su_mean 0.000
_refine_ls_structure_factor_coef Fsqd
_refine_ls_weighting_details 'w=1/[\s^2^(Fo^2^)+(0.0887P)^2^] where P=(Fo^2^+2Fc^2^)/3'
_refine_ls_weighting_scheme calc
_refine_ls_wR_factor_gt 0.1145
_refine_ls_wR_factor_ref 0.1170
_reflns_Friedel_coverage 0.000
_reflns_number_gt 16023
_reflns_number_total 18097
_reflns_threshold_expression 'I > 2\s(I)'
_cod_data_source_file c9cc05364f2.cif
_cod_data_source_block db1_twin1_hklf5
_cod_original_cell_volume 2263.30(13)
_cod_database_code 7124118
_shelx_shelxl_version_number 2014/7
_chemical_oxdiff_formula 'C20 H20 N2 O2 Eu'
_shelx_space_group_comment
;
The symmetry employed for this shelxl refinement is uniquely defined
by the following loop, which should always be used as a source of
symmetry information in preference to the above space-group names.
They are only intended as comments.
;
_olex2_refinement_description
;
1. Twinned data refinement
 Scales: 0.5321(9)
 0.4679(9)
2. Fixed Uiso
 At 1.2 times of:
  All C(H) groups
3.a Aromatic/amide H refined with riding coordinates:
 C204(H204), C207(H207), C205(H205), C305(H305), C407(H407), C011(H011),
 C405(H405), C208(H208), C408(H408), C018(H018), C304(H304), C404(H404)
;
_olex2_submission_special_instructions 'No special instructions were received'
_oxdiff_exptl_absorpt_empirical_details
;
Empirical correction (ABSPACK) includes:
- Absorption correction using spherical harmonics
- Frame scaling
;
_oxdiff_exptl_absorpt_empirical_full_max 1.508
_oxdiff_exptl_absorpt_empirical_full_min 0.668
_oxdiff_twin_integration_method simultaneous
_oxdiff_twin_items 2
_twin_special_details
;
Component 2 rotated by 179.9976\% 
 around [0.67 0.00 0.74] (reciprocal) or [0.71 -0.00 0.71] (direct)
;

loop_
_space_group_symop_operation_xyz
'x, y, z'
'-x+1/2, y+1/2, -z+1/2'
'-x, -y, -z'
'x-1/2, -y-1/2, z-1/2'

loop_
_atom_site_label
_atom_site_type_symbol
_atom_site_fract_x
_atom_site_fract_y
_atom_site_fract_z
_atom_site_U_iso_or_equiv
_atom_site_adp_type
_atom_site_occupancy
_atom_site_site_symmetry_order
_atom_site_calc_flag
_atom_site_refinement_flags_posn
Yb2 Yb 0.44379(2) 0.49639(5) 0.19873(2) 0.00897(9) Uani 1 1 d .
Yb1 Yb 0.69176(2) 0.90339(5) 0.43353(2) 0.00874(9) Uani 1 1 d .
O202 O 0.6173(3) 0.9071(10) 0.3289(3) 0.0154(11) Uani 1 1 d .
O409 O 0.2410(3) 0.1214(10) 0.4598(3) 0.0191(12) Uani 1 1 d .
O110 O 0.1636(3) -0.0666(11) 0.3699(3) 0.0167(11) Uani 1 1 d .
O301 O 0.6348(3) 0.5727(10) 0.4429(3) 0.0179(12) Uani 1 1 d .
O00B O 0.4759(3) 1.2001(10) 0.1476(3) 0.0169(11) Uani 1 1 d .
O00D O 0.4486(3) 0.7889(10) 0.1291(3) 0.0156(11) Uani 1 1 d .
O201 O 0.5490(3) 0.6035(10) 0.2633(3) 0.0160(11) Uani 1 1 d .
O209 O 0.7453(3) 1.1366(10) 0.0937(3) 0.0175(12) Uani 1 1 d .
O302 O 0.6254(3) 0.1611(10) 0.4595(3) 0.0156(11) Uani 1 1 d .
O401 O 0.4326(3) 0.2135(10) 0.2677(3) 0.0150(11) Uani 1 1 d .
O402 O 0.4095(3) -0.1991(11) 0.2460(3) 0.0212(12) Uani 1 1 d .
O210 O 0.7471(3) 0.7172(10) 0.0801(3) 0.0153(11) Uani 1 1 d .
C00L C 0.4677(4) 0.9957(12) 0.1145(4) 0.0098(14) Uani 1 1 d .
C302 C 0.6078(4) 0.3894(13) 0.4591(4) 0.0115(14) Uani 1 1 d .
C409 C 0.2227(4) 0.0242(14) 0.4032(4) 0.0138(15) Uani 1 1 d .
C303 C 0.5515(4) 0.4465(13) 0.4797(4) 0.0114(14) Uani 1 1 d .
C206 C 0.6926(3) 0.8791(12) 0.1454(3) 0.0092(13) Uani 1 1 d .
C406 C 0.2730(4) 0.0129(13) 0.3730(4) 0.0120(14) Uani 1 1 d .
C204 C 0.6188(4) 0.6347(13) 0.1804(4) 0.0124(14) Uani 1 1 d .
H204 H 0.5903 0.4902 0.1753 0.015 Uiso 1 1 calc R
C209 C 0.7309(4) 0.9113(13) 0.1031(4) 0.0110(14) Uani 1 1 d .
C207 C 0.6982(4) 1.0646(13) 0.1928(4) 0.0128(14) Uani 1 1 d .
H207 H 0.7241 1.2153 0.1960 0.015 Uiso 1 1 calc R
C202 C 0.5950(3) 0.7736(13) 0.2767(3) 0.0118(13) Uani 1 1 d .
C00W C 0.4833(4) 1.0005(13) 0.0547(4) 0.0113(14) Uani 1 1 d .
C205 C 0.6527(4) 0.6628(14) 0.1391(4) 0.0141(14) Uani 1 1 d .
H205 H 0.6486 0.5355 0.1071 0.017 Uiso 1 1 calc R
C305 C 0.4878(4) 0.3338(13) 0.5432(4) 0.0131(14) Uani 1 1 d .
H305 H 0.4797 0.2211 0.5727 0.016 Uiso 1 1 calc R
C407 C 0.2688(3) -0.1823(14) 0.3289(3) 0.0134(14) Uani 1 1 d .
H407 H 0.2350 -0.3114 0.3194 0.016 Uiso 1 1 calc R
C203 C 0.6265(3) 0.8164(13) 0.2287(3) 0.0116(13) Uani 1 1 d .
C011 C 0.5381(4) 1.1983(16) -0.0089(4) 0.0210(17) Uani 1 1 d .
H011 H 0.5642 1.3348 -0.0146 0.025 Uiso 1 1 calc R
C405 C 0.3221(3) 0.2035(14) 0.3864(3) 0.0122(13) Uani 1 1 d .
H405 H 0.3264 0.3328 0.4180 0.015 Uiso 1 1 calc R
C208 C 0.6668(4) 1.0310(13) 0.2347(4) 0.0126(14) Uani 1 1 d .
H208 H 0.6726 1.1549 0.2680 0.015 Uiso 1 1 calc R
C402 C 0.4043(4) 0.0066(12) 0.2719(4) 0.0114(14) Uani 1 1 d .
C408 C 0.3134(4) -0.1906(14) 0.2989(3) 0.0132(14) Uani 1 1 d .
H408 H 0.3119 -0.3300 0.2709 0.016 Uiso 1 1 calc R
C018 C 0.5214(4) 1.1976(15) 0.0448(4) 0.0196(16) Uani 1 1 d .
H018 H 0.5363 1.3348 0.0757 0.024 Uiso 1 1 calc R
C403 C 0.3610(4) 0.0074(12) 0.3098(4) 0.0097(14) Uani 1 1 d .
C304 C 0.5396(3) 0.2804(13) 0.5224(4) 0.0133(14) Uani 1 1 d .
H304 H 0.5666 0.1302 0.5376 0.016 Uiso 1 1 calc R
C404 C 0.3649(4) 0.2060(14) 0.3541(3) 0.0124(14) Uani 1 1 d .
H404 H 0.3968 0.3414 0.3617 0.015 Uiso 1 1 calc R

loop_
_atom_site_aniso_label
_atom_site_aniso_U_11
_atom_site_aniso_U_22
_atom_site_aniso_U_33
_atom_site_aniso_U_23
_atom_site_aniso_U_13
_atom_site_aniso_U_12
Yb2 0.01001(17) 0.00879(15) 0.01105(17) -0.00099(9) 0.00731(12) -0.00160(9)
Yb1 0.01031(16) 0.00783(14) 0.01119(17) -0.00064(10) 0.00756(11) 0.00010(10)
O202 0.011(3) 0.026(3) 0.010(3) -0.005(2) 0.005(2) -0.005(2)
O409 0.018(3) 0.031(3) 0.009(3) 0.001(2) 0.007(2) 0.005(2)
O110 0.010(3) 0.026(3) 0.017(3) 0.001(2) 0.008(2) -0.001(2)
O301 0.019(3) 0.015(2) 0.029(3) 0.000(2) 0.019(3) -0.002(2)
O00B 0.023(3) 0.016(3) 0.017(3) -0.002(2) 0.014(3) 0.000(2)
O00D 0.018(3) 0.018(3) 0.014(3) 0.000(2) 0.010(2) -0.004(2)
O201 0.010(3) 0.024(3) 0.016(3) -0.001(2) 0.007(2) -0.005(2)
O209 0.022(3) 0.012(2) 0.026(3) 0.001(2) 0.017(3) -0.001(2)
O302 0.016(3) 0.010(2) 0.027(3) -0.001(2) 0.015(3) 0.004(2)
O401 0.019(3) 0.014(2) 0.017(3) 0.002(2) 0.012(2) -0.003(2)
O402 0.031(3) 0.016(3) 0.025(3) -0.001(2) 0.020(3) -0.002(2)
O210 0.017(3) 0.012(2) 0.022(3) -0.001(2) 0.013(2) 0.001(2)
C00L 0.010(3) 0.010(3) 0.012(4) 0.003(2) 0.007(3) 0.003(2)
C302 0.012(3) 0.010(3) 0.013(3) -0.001(3) 0.006(3) -0.002(3)
C409 0.011(4) 0.019(4) 0.016(4) 0.005(3) 0.010(3) 0.009(3)
C303 0.009(3) 0.010(3) 0.015(4) -0.003(3) 0.006(3) -0.002(3)
C206 0.007(3) 0.010(3) 0.012(3) 0.001(2) 0.006(3) 0.002(2)
C406 0.009(3) 0.018(4) 0.009(3) 0.004(3) 0.004(3) 0.002(3)
C204 0.015(3) 0.011(3) 0.014(4) 0.000(3) 0.008(3) -0.002(3)
C209 0.005(3) 0.013(3) 0.015(3) 0.003(3) 0.004(3) 0.001(3)
C207 0.011(3) 0.012(3) 0.016(4) 0.000(3) 0.007(3) -0.001(3)
C202 0.012(3) 0.011(3) 0.012(3) 0.001(3) 0.005(3) -0.003(3)
C00W 0.012(4) 0.013(3) 0.011(4) 0.000(2) 0.007(3) 0.002(3)
C205 0.017(4) 0.013(3) 0.016(4) -0.004(3) 0.010(3) -0.003(3)
C305 0.015(4) 0.011(3) 0.018(4) 0.001(3) 0.012(3) -0.001(3)
C407 0.008(3) 0.018(3) 0.012(3) -0.003(3) 0.003(3) -0.005(3)
C203 0.009(3) 0.013(3) 0.012(3) 0.001(3) 0.004(3) 0.002(3)
C011 0.032(4) 0.020(4) 0.019(4) -0.006(3) 0.018(4) -0.012(4)
C405 0.013(3) 0.014(3) 0.008(3) -0.002(3) 0.003(3) 0.001(3)
C208 0.008(3) 0.012(3) 0.017(4) -0.002(3) 0.005(3) 0.000(3)
C402 0.016(4) 0.009(3) 0.011(4) 0.001(2) 0.007(3) 0.003(3)
C408 0.017(4) 0.012(3) 0.011(3) -0.003(3) 0.006(3) -0.003(3)
C018 0.029(4) 0.018(4) 0.019(4) -0.005(3) 0.017(4) -0.012(3)
C403 0.011(3) 0.009(3) 0.008(3) 0.004(2) 0.003(3) 0.001(2)
C304 0.012(3) 0.010(3) 0.019(4) 0.002(3) 0.008(3) 0.003(3)
C404 0.015(3) 0.011(3) 0.011(3) -0.001(3) 0.005(3) 0.000(3)

loop_
_atom_type_symbol
_atom_type_description
_atom_type_scat_dispersion_real
_atom_type_scat_dispersion_imag
_atom_type_scat_source
C C 0.0033 0.0016 'International Tables Vol C Tables 4.2.6.8 and 6.1.1.4'
H H 0.0000 0.0000 'International Tables Vol C Tables 4.2.6.8 and 6.1.1.4'
O O 0.0106 0.0060 'International Tables Vol C Tables 4.2.6.8 and 6.1.1.4'
Yb Yb -0.3850 5.5486 'International Tables Vol C Tables 4.2.6.8 and 6.1.1.4'

loop_
_geom_angle_atom_site_label_1
_geom_angle_atom_site_label_2
_geom_angle_atom_site_label_3
_geom_angle
_geom_angle_site_symmetry_1
_geom_angle_site_symmetry_3
O110 Yb2 O00B 90.3(2) 2 1_545
O110 Yb2 O00D 88.1(2) 2 .
O110 Yb2 O401 89.3(2) 2 .
O110 Yb2 O402 88.4(2) 2 1_565
O00B Yb2 O00D 90.6(2) 1_545 .
O00B Yb2 O401 92.0(2) 1_545 .
O00B Yb2 O402 177.6(2) 1_545 1_565
O00D Yb2 O401 176.37(19) . .
O201 Yb2 O110 173.56(19) . 2
O201 Yb2 O00B 93.1(2) . 1_545
O201 Yb2 O00D 86.39(19) . .
O201 Yb2 O401 96.04(19) . .
O201 Yb2 O402 88.0(2) . 1_565
O402 Yb2 O00D 87.4(2) 1_565 .
O402 Yb2 O401 89.9(2) 1_565 .
O202 Yb1 O409 174.5(2) . 3_666
O202 Yb1 O209 88.5(2) . 2_645
O202 Yb1 O302 90.4(2) . 1_565
O202 Yb1 O210 93.4(2) . 2_655
O409 Yb1 O209 93.3(2) 3_666 2_645
O409 Yb1 O302 87.6(2) 3_666 1_565
O409 Yb1 O210 91.9(2) 3_666 2_655
O301 Yb1 O202 85.4(2) . .
O301 Yb1 O409 89.4(2) . 3_666
O301 Yb1 O209 87.6(2) . 2_645
O301 Yb1 O302 90.50(19) . 1_565
O301 Yb1 O210 175.35(19) . 2_655
O209 Yb1 O302 177.90(19) 2_645 1_565
O209 Yb1 O210 87.87(19) 2_645 2_655
O210 Yb1 O302 94.0(2) 2_655 1_565
C202 O202 Yb1 142.2(5) . .
C409 O409 Yb1 147.2(5) . 3_666
C409 O110 Yb2 148.8(5) . 2_545
C302 O301 Yb1 169.9(5) . .
C00L O00B Yb2 153.8(5) . 1_565
C00L O00D Yb2 154.2(5) . .
C202 O201 Yb2 145.6(5) . .
C209 O209 Yb1 149.7(5) . 2_655
C302 O302 Yb1 143.8(5) . 1_545
C402 O401 Yb2 145.1(5) . .
C402 O402 Yb2 163.4(5) . 1_545
C209 O210 Yb1 161.3(5) . 2_645
O00B C00L C00W 118.0(6) . .
O00D C00L O00B 124.3(7) . .
O00D C00L C00W 117.7(6) . .
O301 C302 O302 123.9(7) . .
O301 C302 C303 118.0(6) . .
O302 C302 C303 118.0(6) . .
O409 C409 O110 123.4(7) . .
O409 C409 C406 119.0(7) . .
O110 C409 C406 117.6(7) . .
C305 C303 C302 119.9(7) 3_666 .
C304 C303 C302 119.4(6) . .
C304 C303 C305 120.7(7) . 3_666
C207 C206 C209 119.8(6) . .
C205 C206 C209 120.6(6) . .
C205 C206 C207 119.6(6) . .
C407 C406 C409 120.1(7) . .
C407 C406 C405 119.6(7) . .
C405 C406 C409 120.3(7) . .
C205 C204 H204 119.8 . .
C203 C204 H204 119.8 . .
C203 C204 C205 120.5(6) . .
O209 C209 C206 116.7(6) . .
O210 C209 O209 124.2(7) . .
O210 C209 C206 119.1(6) . .
C206 C207 H207 119.7 . .
C208 C207 C206 120.6(7) . .
C208 C207 H207 119.7 . .
O202 C202 O201 123.9(6) . .
O202 C202 C203 117.4(6) . .
O201 C202 C203 118.7(6) . .
C011 C00W C00L 120.2(6) 3_675 .
C011 C00W C018 118.5(7) 3_675 .
C018 C00W C00L 121.2(6) . .
C206 C205 C204 119.4(7) . .
C206 C205 H205 120.3 . .
C204 C205 H205 120.3 . .
C303 C305 H305 120.4 3_666 .
C303 C305 C304 119.3(7) 3_666 .
C304 C305 H305 120.4 . .
C406 C407 H407 119.6 . .
C408 C407 C406 120.8(7) . .
C408 C407 H407 119.6 . .
C204 C203 C202 120.2(6) . .
C204 C203 C208 119.6(6) . .
C208 C203 C202 120.2(6) . .
C00W C011 H011 120.0 3_675 .
C018 C011 C00W 120.0(7) . 3_675
C018 C011 H011 120.0 . .
C406 C405 H405 119.7 . .
C404 C405 C406 120.5(7) . .
C404 C405 H405 119.7 . .
C207 C208 C203 120.3(7) . .
C207 C208 H208 119.9 . .
C203 C208 H208 119.9 . .
O401 C402 C403 118.2(6) . .
O402 C402 O401 124.4(7) . .
O402 C402 C403 117.4(6) . .
C407 C408 H408 120.0 . .
C407 C408 C403 119.9(7) . .
C403 C408 H408 120.0 . .
C00W C018 H018 119.2 . .
C011 C018 C00W 121.5(7) . .
C011 C018 H018 119.2 . .
C408 C403 C402 118.9(6) . .
C408 C403 C404 119.3(7) . .
C404 C403 C402 121.7(6) . .
C303 C304 C305 120.1(6) . .
C303 C304 H304 120.0 . .
C305 C304 H304 120.0 . .
C405 C404 C403 119.8(7) . .
C405 C404 H404 120.1 . .
C403 C404 H404 120.1 . .

loop_
_geom_bond_atom_site_label_1
_geom_bond_atom_site_label_2
_geom_bond_distance
_geom_bond_site_symmetry_2
Yb2 O110 2.187(5) 2
Yb2 O00B 2.199(5) 1_545
Yb2 O00D 2.209(5) .
Yb2 O201 2.177(5) .
Yb2 O401 2.215(5) .
Yb2 O402 2.201(5) 1_565
Yb1 O202 2.190(5) .
Yb1 O409 2.193(5) 3_666
Yb1 O301 2.182(5) .
Yb1 O209 2.201(5) 2_645
Yb1 O302 2.212(5) 1_565
Yb1 O210 2.205(5) 2_655
O202 C202 1.261(8) .
O409 Yb1 2.193(5) 3_666
O409 C409 1.253(10) .
O110 Yb2 2.187(5) 2_545
O110 C409 1.261(9) .
O301 C302 1.251(9) .
O00B Yb2 2.199(5) 1_565
O00B C00L 1.267(9) .
O00D C00L 1.249(9) .
O201 C202 1.270(8) .
O209 Yb1 2.201(5) 2_655
O209 C209 1.260(9) .
O302 Yb1 2.211(5) 1_545
O302 C302 1.253(8) .
O401 C402 1.265(9) .
O402 Yb2 2.201(5) 1_545
O402 C402 1.248(9) .
O210 Yb1 2.205(5) 2_645
O210 C209 1.251(9) .
C00L C00W 1.501(10) .
C302 C303 1.496(10) .
C409 C406 1.497(10) .
C303 C305 1.390(10) 3_666
C303 C304 1.386(10) .
C206 C209 1.498(9) .
C206 C207 1.398(10) .
C206 C205 1.392(9) .
C406 C407 1.390(10) .
C406 C405 1.392(10) .
C204 H204 0.9500 .
C204 C205 1.399(10) .
C204 C203 1.389(10) .
C207 H207 0.9500 .
C207 C208 1.373(11) .
C202 C203 1.502(9) .
C00W C011 1.389(10) 3_675
C00W C018 1.391(10) .
C205 H205 0.9500 .
C305 C303 1.390(10) 3_666
C305 H305 0.9500 .
C305 C304 1.403(9) .
C407 H407 0.9500 .
C407 C408 1.380(10) .
C203 C208 1.391(10) .
C011 C00W 1.389(10) 3_675
C011 H011 0.9500 .
C011 C018 1.383(10) .
C405 H405 0.9500 .
C405 C404 1.386(10) .
C208 H208 0.9500 .
C402 C403 1.497(10) .
C408 H408 0.9500 .
C408 C403 1.405(10) .
C018 H018 0.9500 .
C403 C404 1.407(10) .
C304 H304 0.9500 .
C404 H404 0.9500 .

loop_
_twin_individual_id
_twin_individual_mass_fraction_refined
_oxdiff_twin_reflns_isolated
_oxdiff_twin_reflns_overlapped
_twin_individual_twin_lattice_type
_twin_individual_twin_matrix_11
_twin_individual_twin_matrix_12
_twin_individual_twin_matrix_13
_twin_individual_twin_matrix_21
_twin_individual_twin_matrix_22
_twin_individual_twin_matrix_23
_twin_individual_twin_matrix_31
_twin_individual_twin_matrix_32
_twin_individual_twin_matrix_33
1 0.5321(9) 14012 32879 ref 1.0000 0.0000 0.0000 0.0000 1.0000 0.0000 0.0000 0.0000 1.0000
2 0.4679(9) 13975 32879 nmt -0.0526 -0.0008 0.9479 0.0000 -1.0001 0.0001 1.0528 -0.0010 0.0520
